data_7240713
loop_
_publ_author_name
'wang, junjie'
'Wu, Fei-Fan'
'Su, Ning'
'Li, Pan-Pan'
'Wang, Si-Yin'
'Ma, Huiyan'
'Li, Yun-Wu'
'Yu, Mei-Hui'

_publ_section_title
;
 Luminescent coordination polymers constructed from mixed-ligand strategy
 for highly selective luminescence sensing of nitrobenzene, Fe3+ and
 Cr2O72- ions and photodegradation of rhodamine B
;
_journal_name_full CrystEngComm
_journal_paper_doi 10.1039/D0CE00677G
_journal_year 2020
_chemical_formula_sum 'C46 H28 Cd N10 O8'
_chemical_formula_weight 961.19
_space_group_IT_number 13
_space_group_name_Hall '-P 2yc'
_space_group_name_H-M_alt 'P 1 2/c 1'
_symmetry_cell_setting monoclinic
_symmetry_space_group_name_H-M 'P 1 2/c 1'
_atom_sites_solution_hydrogens geom
_atom_sites_solution_primary direct
_atom_sites_solution_secondary difmap
_audit_creation_method SHELXL-97
_audit_update_record
;
2017-09-06 deposited with the CCDC.	2020-06-15 downloaded from the CCDC.
;
_cell_angle_alpha 90.00
_cell_angle_beta 110.35(3)
_cell_angle_gamma 90.00
_cell_formula_units_Z 2
_cell_length_a 10.952(2)
_cell_length_b 10.209(2)
_cell_length_c 19.122(6)
_cell_measurement_reflns_used 5865
_cell_measurement_temperature 293(2)
_cell_measurement_theta_max 28.24
_cell_measurement_theta_min 2.30
_cell_volume 2004.6(9)
_computing_cell_refinement 'Bruker SAINT'
_computing_data_collection 'Bruker APEX2'
_computing_data_reduction 'Bruker SAINT'
_computing_molecular_graphics 'Bruker SHELXTL'
_computing_publication_material 'Bruker SHELXTL'
_computing_structure_refinement 'SHELXL-97 (Sheldrick, 2008)'
_computing_structure_solution 'SHELXS-97 (Sheldrick, 2008)'
_diffrn_ambient_temperature 293(2)
_diffrn_measured_fraction_theta_full 0.994
_diffrn_measured_fraction_theta_max 0.994
_diffrn_measurement_device_type 'Bruker APEX-II CCD'
_diffrn_measurement_method '\f and \w scans'
_diffrn_radiation_monochromator graphite
_diffrn_radiation_source 'fine-focus sealed tube'
_diffrn_radiation_type MoK\a
_diffrn_radiation_wavelength 0.71073
_diffrn_reflns_av_R_equivalents 0.0264
_diffrn_reflns_av_sigmaI/netI 0.0327
_diffrn_reflns_limit_h_max 14
_diffrn_reflns_limit_h_min -14
_diffrn_reflns_limit_k_max 13
_diffrn_reflns_limit_k_min -13
_diffrn_reflns_limit_l_max 25
_diffrn_reflns_limit_l_min -25
_diffrn_reflns_number 12902
_diffrn_reflns_theta_full 28.28
_diffrn_reflns_theta_max 28.28
_diffrn_reflns_theta_min 2.30
_diffrn_standards_decay_% 0
_diffrn_standards_interval_count 0
_diffrn_standards_interval_time 0
_diffrn_standards_number 0
_exptl_absorpt_coefficient_mu 0.617
_exptl_absorpt_correction_type none
_exptl_crystal_colour yellow
_exptl_crystal_density_diffrn 1.592
_exptl_crystal_density_method 'not measured'
_exptl_crystal_description block
_exptl_crystal_F_000 972
_exptl_crystal_size_max 0.20
_exptl_crystal_size_mid 0.20
_exptl_crystal_size_min 0.20
_platon_squeeze_details ' ?'
_refine_diff_density_max 0.598
_refine_diff_density_min -0.599
_refine_diff_density_rms 0.069
_refine_ls_extinction_method none
_refine_ls_goodness_of_fit_ref 0.979
_refine_ls_hydrogen_treatment constr
_refine_ls_matrix_type full
_refine_ls_number_parameters 294
_refine_ls_number_reflns 4951
_refine_ls_number_restraints 0
_refine_ls_restrained_S_all 0.979
_refine_ls_R_factor_all 0.0404
_refine_ls_R_factor_gt 0.0348
_refine_ls_shift/su_max 0.000
_refine_ls_shift/su_mean 0.000
_refine_ls_structure_factor_coef Fsqd
_refine_ls_weighting_details 'calc w=1/[\s^2^(Fo^2^)+(0.1000P)^2^+0.0000P] where P=(Fo^2^+2Fc^2^)/3'
_refine_ls_weighting_scheme calc
_refine_ls_wR_factor_gt 0.1197
_refine_ls_wR_factor_ref 0.1244
_reflns_number_gt 4482
_reflns_number_total 4951
_reflns_threshold_expression I>2sigma(I)
_cod_data_source_file d0ce00677g2.cif
_cod_data_source_block 1_CCDC1
_cod_depositor_comments
;
The following automatic conversions were performed:

data item '_symmetry_cell_setting' value 'Monoclinic' was changed to
'monoclinic' in accordance with the
/home/data/users/saulius/crontab/automatic-downloads/rss-feeds/RSC/lib/dictionaries/cif_core.dic
dictionary named 'cif_core.dic' version 2.4.2 last updated on
2011-04-26.

Automatic conversion script
Id: cif_fix_values 7556 2019-12-06 15:28:31Z antanas 
;
_cod_original_cell_volume 2004.6(8)
_cod_original_sg_symbol_H-M 'P2/c   '
_cod_database_code 7240713

loop_
_symmetry_equiv_pos_as_xyz
'x, y, z'
'-x, y, -z+1/2'
'-x, -y, -z'
'x, -y, z-1/2'

loop_
_atom_site_label
_atom_site_type_symbol
_atom_site_fract_x
_atom_site_fract_y
_atom_site_fract_z
_atom_site_U_iso_or_equiv
_atom_site_adp_type
_atom_site_occupancy
_atom_site_symmetry_multiplicity
_atom_site_calc_flag
_atom_site_refinement_flags
_atom_site_disorder_assembly
_atom_site_disorder_group
Cd1 Cd 0.5000 0.04062(2) 0.2500 0.02217(10) Uani 1 2 d S . .
O1 O 0.29827(19) -0.0085(2) 0.16523(10) 0.0342(4) Uani 1 1 d . . .
O2 O 0.32015(18) 0.14483(19) 0.08849(11) 0.0367(4) Uani 1 1 d . . .
O3 O 0.0686(2) 0.1229(2) 0.18731(11) 0.0475(6) Uani 1 1 d . . .
O4 O -0.0158(3) -0.0754(2) 0.18331(12) 0.0517(7) Uani 1 1 d . . .
N1 N 0.5910(2) 0.2063(2) 0.19664(12) 0.0297(4) Uani 1 1 d . . .
N2 N 0.5701(2) 0.8863(2) 0.17460(12) 0.0322(5) Uani 1 1 d . . .
N3 N 0.9569(3) 0.4705(2) -0.19208(15) 0.0373(6) Uani 1 1 d . . .
N4 N 0.7731(2) 0.4185(2) 0.01454(13) 0.0334(5) Uani 1 1 d . . .
N5 N 0.7440(2) 0.6327(2) -0.00656(12) 0.0287(4) Uani 1 1 d . . .
H5A H 0.7439 0.7080 -0.0267 0.034 Uiso 1 1 calc R . .
C1 C 0.2564(2) 0.0582(2) 0.10678(14) 0.0246(5) Uani 1 1 d . . .
C2 C 0.1038(3) 0.0269(2) -0.02299(14) 0.0269(5) Uani 1 1 d . . .
H2 H 0.1734 0.0460 -0.0385 0.032 Uiso 1 1 calc R . .
C3 C 0.1222(3) 0.0292(2) 0.05275(14) 0.0243(5) Uani 1 1 d . . .
C4 C 0.0164(2) 0.0034(3) 0.07584(12) 0.0247(5) Uani 1 1 d . . .
C5 C 0.0266(3) 0.0200(3) 0.15603(13) 0.0277(5) Uani 1 1 d . . .
C6 C 0.5274(3) 0.3189(3) 0.17121(14) 0.0314(5) Uani 1 1 d . . .
H6 H 0.4532 0.3371 0.1826 0.038 Uiso 1 1 calc R . .
C7 C 0.5658(3) 0.4090(3) 0.12920(15) 0.0319(5) Uani 1 1 d . . .
H7 H 0.5188 0.4860 0.1135 0.038 Uiso 1 1 calc R . .
C8 C 0.6767(3) 0.3835(3) 0.11040(14) 0.0277(5) Uani 1 1 d . . .
C9 C 0.7415(3) 0.2658(3) 0.13581(15) 0.0344(6) Uani 1 1 d . . .
H9 H 0.8142 0.2435 0.1239 0.041 Uiso 1 1 calc R . .
C10 C 0.6974(3) 0.1826(3) 0.17868(15) 0.0342(6) Uani 1 1 d . . .
H10 H 0.7437 0.1059 0.1962 0.041 Uiso 1 1 calc R . .
C11 C 0.7170(3) 0.4701(2) 0.06208(16) 0.0296(6) Uani 1 1 d . . .
C12 C 0.6995(2) 0.6048(3) 0.05089(13) 0.0260(5) Uani 1 1 d . . .
C13 C 0.6546(2) 0.7039(2) 0.09139(14) 0.0263(5) Uani 1 1 d . . .
C14 C 0.5709(3) 0.8043(3) 0.05693(14) 0.0372(6) Uani 1 1 d . . .
H14 H 0.5423 0.8136 0.0053 0.045 Uiso 1 1 calc R . .
C15 C 0.5300(3) 0.8916(3) 0.10011(16) 0.0413(7) Uani 1 1 d . . .
H15 H 0.4716 0.9572 0.0759 0.050 Uiso 1 1 calc R . .
C16 C 0.6540(3) 0.7920(3) 0.20712(15) 0.0404(7) Uani 1 1 d . . .
H16 H 0.6852 0.7876 0.2589 0.048 Uiso 1 1 calc R . .
C17 C 0.6975(3) 0.7001(3) 0.16827(15) 0.0413(7) Uani 1 1 d . . .
H17 H 0.7558 0.6356 0.1940 0.050 Uiso 1 1 calc R . .
C18 C 0.7880(3) 0.5189(3) -0.02538(16) 0.0302(6) Uani 1 1 d . . .
C19 C 0.8463(3) 0.5054(3) -0.08339(15) 0.0306(5) Uani 1 1 d . . .
C20 C 0.8602(3) 0.6100(3) -0.12642(16) 0.0399(7) Uani 1 1 d . . .
H20 H 0.8327 0.6936 -0.1193 0.048 Uiso 1 1 calc R . .
C21 C 0.9159(3) 0.5870(3) -0.18027(17) 0.0413(7) Uani 1 1 d . . .
H21 H 0.9248 0.6569 -0.2093 0.050 Uiso 1 1 calc R . .
C22 C 0.9478(3) 0.3688(3) -0.14954(17) 0.0422(7) Uani 1 1 d . . .
H22 H 0.9791 0.2872 -0.1570 0.051 Uiso 1 1 calc R . .
C23 C 0.8927(3) 0.3832(3) -0.09479(18) 0.0420(7) Uani 1 1 d . . .
H23 H 0.8867 0.3119 -0.0659 0.050 Uiso 1 1 calc R . .

loop_
_atom_site_aniso_label
_atom_site_aniso_U_11
_atom_site_aniso_U_22
_atom_site_aniso_U_33
_atom_site_aniso_U_23
_atom_site_aniso_U_13
_atom_site_aniso_U_12
Cd1 0.02391(15) 0.02166(15) 0.02247(15) 0.000 0.01001(10) 0.000
O1 0.0296(10) 0.0442(11) 0.0231(9) 0.0083(8) 0.0020(7) -0.0033(9)
O2 0.0325(9) 0.0334(10) 0.0390(10) 0.0071(8) 0.0057(8) -0.0058(8)
O3 0.0736(16) 0.0415(12) 0.0314(10) -0.0090(9) 0.0234(11) -0.0160(12)
O4 0.100(2) 0.0389(11) 0.0290(10) -0.0083(9) 0.0383(12) -0.0194(13)
N1 0.0317(11) 0.0303(11) 0.0287(10) 0.0041(9) 0.0126(9) -0.0023(9)
N2 0.0370(12) 0.0293(11) 0.0305(11) -0.0051(9) 0.0121(9) 0.0068(10)
N3 0.0474(15) 0.0372(14) 0.0358(13) -0.0043(10) 0.0254(12) -0.0026(11)
N4 0.0467(13) 0.0275(11) 0.0357(12) 0.0025(10) 0.0267(11) 0.0060(10)
N5 0.0368(11) 0.0249(11) 0.0307(10) 0.0032(9) 0.0195(9) 0.0062(9)
C1 0.0254(11) 0.0256(12) 0.0226(11) -0.0015(9) 0.0081(9) 0.0025(9)
C2 0.0280(12) 0.0345(14) 0.0203(11) 0.0004(9) 0.0109(9) -0.0012(10)
C3 0.0258(11) 0.0279(13) 0.0183(11) 0.0013(8) 0.0065(9) -0.0016(9)
C4 0.0304(12) 0.0292(11) 0.0156(10) 0.0012(9) 0.0092(9) 0.0001(10)
C5 0.0348(13) 0.0330(14) 0.0171(11) 0.0000(9) 0.0110(10) 0.0012(11)
C6 0.0364(13) 0.0305(13) 0.0314(12) 0.0042(10) 0.0169(11) 0.0018(11)
C7 0.0378(14) 0.0276(13) 0.0339(13) 0.0042(11) 0.0170(11) 0.0047(11)
C8 0.0360(13) 0.0254(12) 0.0263(11) 0.0006(9) 0.0167(10) 0.0011(10)
C9 0.0376(13) 0.0315(14) 0.0394(14) 0.0063(11) 0.0202(12) 0.0065(11)
C10 0.0343(13) 0.0301(14) 0.0360(14) 0.0090(11) 0.0097(11) 0.0033(11)
C11 0.0370(14) 0.0245(13) 0.0327(13) 0.0035(10) 0.0190(12) 0.0025(10)
C12 0.0328(12) 0.0271(13) 0.0227(11) 0.0025(9) 0.0154(10) 0.0035(10)
C13 0.0319(12) 0.0225(11) 0.0279(11) 0.0007(9) 0.0147(10) 0.0013(10)
C14 0.0544(17) 0.0360(15) 0.0224(12) 0.0034(11) 0.0146(12) 0.0146(13)
C15 0.0517(17) 0.0400(16) 0.0322(14) 0.0022(12) 0.0148(13) 0.0223(14)
C16 0.0519(17) 0.0408(16) 0.0255(12) -0.0041(11) 0.0097(12) 0.0102(14)
C17 0.0512(17) 0.0386(16) 0.0279(13) -0.0031(12) 0.0060(12) 0.0195(14)
C18 0.0380(14) 0.0267(13) 0.0323(13) 0.0021(10) 0.0205(11) 0.0035(11)
C19 0.0388(14) 0.0303(13) 0.0289(13) 0.0002(11) 0.0196(11) 0.0029(12)
C20 0.0583(18) 0.0301(15) 0.0448(16) 0.0039(12) 0.0351(15) 0.0088(13)
C21 0.0587(19) 0.0361(15) 0.0391(15) 0.0061(13) 0.0295(15) 0.0042(15)
C22 0.0584(18) 0.0357(15) 0.0450(16) -0.0058(13) 0.0336(15) 0.0039(14)
C23 0.0629(19) 0.0316(15) 0.0466(16) 0.0043(12) 0.0379(15) 0.0071(14)

loop_
_atom_type_symbol
_atom_type_description
_atom_type_scat_dispersion_real
_atom_type_scat_dispersion_imag
_atom_type_scat_source
C C 0.0033 0.0016 'International Tables Vol C Tables 4.2.6.8 and 6.1.1.4'
H H 0.0000 0.0000 'International Tables Vol C Tables 4.2.6.8 and 6.1.1.4'
Cd Cd -0.8075 1.2024 'International Tables Vol C Tables 4.2.6.8 and 6.1.1.4'
N N 0.0061 0.0033 'International Tables Vol C Tables 4.2.6.8 and 6.1.1.4'
O O 0.0106 0.0060 'International Tables Vol C Tables 4.2.6.8 and 6.1.1.4'

loop_
_geom_angle_atom_site_label_1
_geom_angle_atom_site_label_2
_geom_angle_atom_site_label_3
_geom_angle
_geom_angle_site_symmetry_1
_geom_angle_site_symmetry_3
_geom_angle_publ_flag
O1 Cd1 O1 154.76(12) . 2_655 ?
O1 Cd1 N1 107.32(7) . . ?
O1 Cd1 N1 90.83(8) 2_655 . ?
O1 Cd1 N1 90.83(8) . 2_655 ?
O1 Cd1 N1 107.32(7) 2_655 2_655 ?
N1 Cd1 N1 88.75(11) . 2_655 ?
O1 Cd1 N2 82.23(8) . 1_545 ?
O1 Cd1 N2 81.51(7) 2_655 1_545 ?
N1 Cd1 N2 86.59(8) . 1_545 ?
N1 Cd1 N2 170.09(8) 2_655 1_545 ?
O1 Cd1 N2 81.51(7) . 2_645 ?
O1 Cd1 N2 82.23(8) 2_655 2_645 ?
N1 Cd1 N2 170.09(8) . 2_645 ?
N1 Cd1 N2 86.59(8) 2_655 2_645 ?
N2 Cd1 N2 99.30(12) 1_545 2_645 ?
C1 O1 Cd1 118.39(18) . . ?
C6 N1 C10 116.5(2) . . ?
C6 N1 Cd1 121.63(16) . . ?
C10 N1 Cd1 120.85(18) . . ?
C16 N2 C15 116.5(2) . . ?
C16 N2 Cd1 120.12(18) . 1_565 ?
C15 N2 Cd1 123.36(18) . 1_565 ?
C21 N3 C22 119.5(2) . . ?
C18 N4 C11 105.1(2) . . ?
C18 N5 C12 107.0(2) . . ?
C18 N5 H5A 126.5 . . ?
C12 N5 H5A 126.5 . . ?
O1 C1 O2 124.6(2) . . ?
O1 C1 C3 118.3(2) . . ?
O2 C1 C3 117.1(2) . . ?
C4 C2 C3 121.3(2) 3 . ?
C4 C2 H2 119.3 3 . ?
C3 C2 H2 119.3 . . ?
C2 C3 C4 119.2(2) . . ?
C2 C3 C1 118.2(2) . . ?
C4 C3 C1 122.6(2) . . ?
C2 C4 C3 119.4(2) 3 . ?
C2 C4 C5 118.8(2) 3 . ?
C3 C4 C5 121.5(2) . . ?
O3 C5 O4 126.2(2) . . ?
O3 C5 C4 118.6(2) . . ?
O4 C5 C4 115.1(2) . . ?
N1 C6 C7 123.8(2) . . ?
N1 C6 H6 118.1 . . ?
C7 C6 H6 118.1 . . ?
C6 C7 C8 119.4(2) . . ?
C6 C7 H7 120.3 . . ?
C8 C7 H7 120.3 . . ?
C9 C8 C7 116.8(2) . . ?
C9 C8 C11 121.0(2) . . ?
C7 C8 C11 122.0(2) . . ?
C10 C9 C8 119.8(2) . . ?
C10 C9 H9 120.1 . . ?
C8 C9 H9 120.1 . . ?
N1 C10 C9 123.6(3) . . ?
N1 C10 H10 118.2 . . ?
C9 C10 H10 118.2 . . ?
N4 C11 C12 110.3(2) . . ?
N4 C11 C8 119.6(2) . . ?
C12 C11 C8 129.9(2) . . ?
N5 C12 C11 104.9(2) . . ?
N5 C12 C13 123.9(2) . . ?
C11 C12 C13 131.0(2) . . ?
C17 C13 C14 116.9(2) . . ?
C17 C13 C12 119.6(2) . . ?
C14 C13 C12 123.5(2) . . ?
C13 C14 C15 119.3(2) . . ?
C13 C14 H14 120.3 . . ?
C15 C14 H14 120.3 . . ?
N2 C15 C14 123.5(3) . . ?
N2 C15 H15 118.3 . . ?
C14 C15 H15 118.3 . . ?
N2 C16 C17 123.6(3) . . ?
N2 C16 H16 118.2 . . ?
C17 C16 H16 118.2 . . ?
C13 C17 C16 120.1(3) . . ?
C13 C17 H17 120.0 . . ?
C16 C17 H17 120.0 . . ?
N4 C18 N5 112.6(2) . . ?
N4 C18 C19 122.6(2) . . ?
N5 C18 C19 124.8(2) . . ?
C20 C19 C23 118.4(2) . . ?
C20 C19 C18 122.8(3) . . ?
C23 C19 C18 118.7(3) . . ?
C21 C20 C19 118.4(3) . . ?
C21 C20 H20 120.8 . . ?
C19 C20 H20 120.8 . . ?
N3 C21 C20 123.0(3) . . ?
N3 C21 H21 118.5 . . ?
C20 C21 H21 118.5 . . ?
N3 C22 C23 121.2(3) . . ?
N3 C22 H22 119.4 . . ?
C23 C22 H22 119.4 . . ?
C22 C23 C19 119.5(3) . . ?
C22 C23 H23 120.3 . . ?
C19 C23 H23 120.3 . . ?

loop_
_geom_bond_atom_site_label_1
_geom_bond_atom_site_label_2
_geom_bond_distance
_geom_bond_site_symmetry_2
_geom_bond_publ_flag
Cd1 O1 2.296(2) . ?
Cd1 O1 2.296(2) 2_655 ?
Cd1 N1 2.367(2) . ?
Cd1 N1 2.367(2) 2_655 ?
Cd1 N2 2.433(2) 1_545 ?
Cd1 N2 2.433(2) 2_645 ?
O1 C1 1.252(3) . ?
O2 C1 1.250(3) . ?
O3 C5 1.217(3) . ?
O4 C5 1.267(3) . ?
N1 C6 1.344(3) . ?
N1 C10 1.347(3) . ?
N2 C16 1.326(4) . ?
N2 C15 1.338(4) . ?
N2 Cd1 2.433(2) 1_565 ?
N3 C21 1.318(4) . ?
N3 C22 1.344(4) . ?
N4 C18 1.321(3) . ?
N4 C11 1.367(3) . ?
N5 C18 1.353(3) . ?
N5 C12 1.378(3) . ?
N5 H5A 0.8600 . ?
C1 C3 1.503(4) . ?
C2 C4 1.387(4) 3 ?
C2 C3 1.391(3) . ?
C2 H2 0.9300 . ?
C3 C4 1.401(3) . ?
C4 C2 1.387(4) 3 ?
C4 C5 1.508(3) . ?
C6 C7 1.380(3) . ?
C6 H6 0.9300 . ?
C7 C8 1.405(3) . ?
C7 H7 0.9300 . ?
C8 C9 1.394(4) . ?
C8 C11 1.455(3) . ?
C9 C10 1.379(4) . ?
C9 H9 0.9300 . ?
C10 H10 0.9300 . ?
C11 C12 1.394(4) . ?
C12 C13 1.460(3) . ?
C13 C17 1.380(4) . ?
C13 C14 1.380(4) . ?
C14 C15 1.391(4) . ?
C14 H14 0.9300 . ?
C15 H15 0.9300 . ?
C16 C17 1.380(4) . ?
C16 H16 0.9300 . ?
C17 H17 0.9300 . ?
C18 C19 1.466(3) . ?
C19 C20 1.388(4) . ?
C19 C23 1.392(4) . ?
C20 C21 1.388(4) . ?
C20 H20 0.9300 . ?
C21 H21 0.9300 . ?
C22 C23 1.386(4) . ?
C22 H22 0.9300 . ?
C23 H23 0.9300 . ?

loop_
_geom_torsion_atom_site_label_1
_geom_torsion_atom_site_label_2
_geom_torsion_atom_site_label_3
_geom_torsion_atom_site_label_4
_geom_torsion
_geom_torsion_site_symmetry_1
_geom_torsion_site_symmetry_2
_geom_torsion_site_symmetry_3
_geom_torsion_site_symmetry_4
_geom_torsion_publ_flag
O1 Cd1 O1 C1 -139.0(2) 2_655 . . . ?
N1 Cd1 O1 C1 -4.8(2) . . . . ?
N1 Cd1 O1 C1 84.2(2) 2_655 . . . ?
N2 Cd1 O1 C1 -88.7(2) 1_545 . . . ?
N2 Cd1 O1 C1 170.6(2) 2_645 . . . ?
O1 Cd1 N1 C6 54.2(2) . . . . ?
O1 Cd1 N1 C6 -143.6(2) 2_655 . . . ?
N1 Cd1 N1 C6 -36.25(17) 2_655 . . . ?
N2 Cd1 N1 C6 135.0(2) 1_545 . . . ?
N2 Cd1 N1 C6 -98.2(5) 2_645 . . . ?
O1 Cd1 N1 C10 -114.0(2) . . . . ?
O1 Cd1 N1 C10 48.2(2) 2_655 . . . ?
N1 Cd1 N1 C10 155.5(2) 2_655 . . . ?
N2 Cd1 N1 C10 -33.3(2) 1_545 . . . ?
N2 Cd1 N1 C10 93.5(5) 2_645 . . . ?
Cd1 O1 C1 O2 5.0(4) . . . . ?
Cd1 O1 C1 C3 -177.69(16) . . . . ?
C4 C2 C3 C4 -1.5(4) 3 . . . ?
C4 C2 C3 C1 177.8(2) 3 . . . ?
O1 C1 C3 C2 -137.5(3) . . . . ?
O2 C1 C3 C2 40.1(3) . . . . ?
O1 C1 C3 C4 41.9(4) . . . . ?
O2 C1 C3 C4 -140.6(3) . . . . ?
C2 C3 C4 C2 1.5(4) . . . 3 ?
C1 C3 C4 C2 -177.8(2) . . . 3 ?
C2 C3 C4 C5 -172.7(2) . . . . ?
C1 C3 C4 C5 7.9(4) . . . . ?
C2 C4 C5 O3 -123.2(3) 3 . . . ?
C3 C4 C5 O3 51.1(4) . . . . ?
C2 C4 C5 O4 54.0(4) 3 . . . ?
C3 C4 C5 O4 -131.8(3) . . . . ?
C10 N1 C6 C7 -0.5(4) . . . . ?
Cd1 N1 C6 C7 -169.2(2) . . . . ?
N1 C6 C7 C8 0.7(4) . . . . ?
C6 C7 C8 C9 0.3(4) . . . . ?
C6 C7 C8 C11 175.7(3) . . . . ?
C7 C8 C9 C10 -1.4(4) . . . . ?
C11 C8 C9 C10 -177.0(3) . . . . ?
C6 N1 C10 C9 -0.8(4) . . . . ?
Cd1 N1 C10 C9 168.0(2) . . . . ?
C8 C9 C10 N1 1.8(4) . . . . ?
C18 N4 C11 C12 -0.7(3) . . . . ?
C18 N4 C11 C8 174.8(3) . . . . ?
C9 C8 C11 N4 29.8(4) . . . . ?
C7 C8 C11 N4 -145.5(3) . . . . ?
C9 C8 C11 C12 -155.6(3) . . . . ?
C7 C8 C11 C12 29.1(5) . . . . ?
C18 N5 C12 C11 -1.6(3) . . . . ?
C18 N5 C12 C13 174.4(2) . . . . ?
N4 C11 C12 N5 1.5(3) . . . . ?
C8 C11 C12 N5 -173.5(3) . . . . ?
N4 C11 C12 C13 -174.2(3) . . . . ?
C8 C11 C12 C13 10.8(5) . . . . ?
N5 C12 C13 C17 -133.5(3) . . . . ?
C11 C12 C13 C17 41.5(4) . . . . ?
N5 C12 C13 C14 45.8(4) . . . . ?
C11 C12 C13 C14 -139.2(3) . . . . ?
C17 C13 C14 C15 -2.9(4) . . . . ?
C12 C13 C14 C15 177.9(3) . . . . ?
C16 N2 C15 C14 0.4(5) . . . . ?
Cd1 N2 C15 C14 179.3(2) 1_565 . . . ?
C13 C14 C15 N2 1.9(5) . . . . ?
C15 N2 C16 C17 -1.7(5) . . . . ?
Cd1 N2 C16 C17 179.4(2) 1_565 . . . ?
C14 C13 C17 C16 1.7(5) . . . . ?
C12 C13 C17 C16 -179.0(3) . . . . ?
N2 C16 C17 C13 0.6(5) . . . . ?
C11 N4 C18 N5 -0.3(3) . . . . ?
C11 N4 C18 C19 179.6(3) . . . . ?
C12 N5 C18 N4 1.3(3) . . . . ?
C12 N5 C18 C19 -178.7(3) . . . . ?
N4 C18 C19 C20 178.8(3) . . . . ?
N5 C18 C19 C20 -1.2(5) . . . . ?
N4 C18 C19 C23 -2.7(5) . . . . ?
N5 C18 C19 C23 177.3(3) . . . . ?
C23 C19 C20 C21 1.9(5) . . . . ?
C18 C19 C20 C21 -179.6(3) . . . . ?
C22 N3 C21 C20 -1.6(5) . . . . ?
C19 C20 C21 N3 -0.4(5) . . . . ?
C21 N3 C22 C23 1.9(5) . . . . ?
N3 C22 C23 C19 -0.3(5) . . . . ?
C20 C19 C23 C22 -1.6(5) . . . . ?
C18 C19 C23 C22 179.8(3) . . . . ?

loop_
_platon_squeeze_void_nr
_platon_squeeze_void_average_x
_platon_squeeze_void_average_y
_platon_squeeze_void_average_z
_platon_squeeze_void_volume
_platon_squeeze_void_count_electrons
1 0.500 0.392 0.750 38.9 0.1
2 0.500 0.608 0.250 38.9 0.1
